data_4131721
loop_
_publ_author_name
'Jin, Zexin'
'Teo, Yew Chin'
'Teat, Simon J.'
'Xia, Yan'

_publ_section_title
;
 Regioselective Synthesis of [3]Naphthylenes and Tuning of Their
 Antiaromaticity.
;
_journal_issue 44
_journal_name_full 'Journal of the American Chemical Society'
_journal_page_first 15933
_journal_page_last 15939
_journal_paper_doi 10.1021/jacs.7b09222
_journal_volume 139
_journal_year 2017
_chemical_formula_sum 'C34 H24'
_chemical_formula_weight 432.53
_space_group_crystal_system monoclinic
_space_group_IT_number 14
_space_group_name_Hall '-P 2ybc'
_space_group_name_H-M_alt 'P 1 21/c 1'
_atom_sites_solution_hydrogens geom
_atom_sites_solution_primary 'Dual space'
_atom_sites_solution_secondary difmap
_audit_creation_method SHELXL-2014/7
_cell_angle_alpha 90
_cell_angle_beta 116.4960(10)
_cell_angle_gamma 90
_cell_formula_units_Z 4
_cell_length_a 19.9832(8)
_cell_length_b 5.5314(2)
_cell_length_c 22.3395(12)
_cell_measurement_reflns_used 9750
_cell_measurement_temperature 100(2)
_cell_measurement_theta_max 35.3337
_cell_measurement_theta_min 2.9899
_cell_volume 2209.94(17)
_computing_cell_refinement 'Bruker SAINT v8.38a'
_computing_data_collection 'Bruker APEX 3'
_computing_data_reduction 'Bruker SAINT v8.38a'
_computing_molecular_graphics 'Bruker SHELXTL'
_computing_publication_material 'Bruker SHELXTL & local programs'
_computing_structure_refinement 'SHELXL-2014/7 (Sheldrick, 2014)'
_computing_structure_solution 'Bruker SHELXTL 2014/5'
_diffrn_ambient_temperature 100(2)
_diffrn_detector_area_resol_mean 7.39
_diffrn_measured_fraction_theta_full 0.995
_diffrn_measured_fraction_theta_max 0.993
_diffrn_measurement_device_type 'Bruker D8 with PHOTONII detector'
_diffrn_measurement_method '\w/\q shutterless scans'
_diffrn_radiation_type synchrotron
_diffrn_radiation_wavelength 0.7749
_diffrn_reflns_av_R_equivalents 0.0513
_diffrn_reflns_av_unetI/netI 0.0393
_diffrn_reflns_Laue_measured_fraction_full 0.995
_diffrn_reflns_Laue_measured_fraction_max 0.993
_diffrn_reflns_limit_h_max 29
_diffrn_reflns_limit_h_min -29
_diffrn_reflns_limit_k_max 7
_diffrn_reflns_limit_k_min -8
_diffrn_reflns_limit_l_max 33
_diffrn_reflns_limit_l_min -33
_diffrn_reflns_number 35889
_diffrn_reflns_point_group_measured_fraction_full 0.995
_diffrn_reflns_point_group_measured_fraction_max 0.993
_diffrn_reflns_theta_full 27.706
_diffrn_reflns_theta_max 35.387
_diffrn_reflns_theta_min 2.004
_diffrn_source 'Advanced Light Source Beamline 11.3.1'
_exptl_absorpt_coefficient_mu 0.087
_exptl_absorpt_correction_T_max 0.998
_exptl_absorpt_correction_T_min 0.850
_exptl_absorpt_correction_type multi-scan
_exptl_absorpt_process_details 'SADABS 2016/2 Bruker AXS Madison WI USA'
_exptl_crystal_colour yellow
_exptl_crystal_density_diffrn 1.300
_exptl_crystal_description needle
_exptl_crystal_F_000 912
_exptl_crystal_size_max 0.400
_exptl_crystal_size_mid 0.040
_exptl_crystal_size_min 0.020
_refine_diff_density_max 0.485
_refine_diff_density_min -0.234
_refine_diff_density_rms 0.051
_refine_ls_extinction_method none
_refine_ls_goodness_of_fit_ref 1.044
_refine_ls_hydrogen_treatment constr
_refine_ls_matrix_type full
_refine_ls_number_parameters 311
_refine_ls_number_reflns 7673
_refine_ls_number_restraints 0
_refine_ls_restrained_S_all 1.044
_refine_ls_R_factor_all 0.0605
_refine_ls_R_factor_gt 0.0467
_refine_ls_shift/su_max 0.001
_refine_ls_shift/su_mean 0.000
_refine_ls_structure_factor_coef Fsqd
_refine_ls_weighting_details 'w=1/[\s^2^(Fo^2^)+(0.0702P)^2^+0.5611P] where P=(Fo^2^+2Fc^2^)/3'
_refine_ls_weighting_scheme calc
_refine_ls_wR_factor_gt 0.1295
_refine_ls_wR_factor_ref 0.1414
_reflns_Friedel_coverage 0.000
_reflns_number_gt 6008
_reflns_number_total 7673
_reflns_threshold_expression 'I > 2\s(I)'
_cod_data_source_file ja7b09222_si_005.cif
_cod_data_source_block zexin_5_68_a
_cod_original_sg_symbol_H-M 'P 21/c'
_cod_database_code 4131721
_shelx_shelxl_version_number 2014/7
_shelx_space_group_comment
;
The symmetry employed for this shelxl refinement is uniquely defined
by the following loop, which should always be used as a source of
symmetry information in preference to the above space-group names.
They are only intended as comments.
;
_shelx_estimated_absorpt_t_min 0.966
_shelx_estimated_absorpt_t_max 0.998

loop_
_space_group_symop_operation_xyz
'x, y, z'
'-x, y+1/2, -z+1/2'
'-x, -y, -z'
'x, -y-1/2, z-1/2'

loop_
_atom_site_label
_atom_site_type_symbol
_atom_site_fract_x
_atom_site_fract_y
_atom_site_fract_z
_atom_site_U_iso_or_equiv
_atom_site_adp_type
_atom_site_occupancy
_atom_site_site_symmetry_order
_atom_site_calc_flag
_atom_site_refinement_flags_posn
_atom_site_refinement_flags_adp
C1 C 0.54783(6) 0.5396(2) 0.33820(6) 0.0304(2) Uani 1 1 d . .
H1A H 0.5825 0.5718 0.3208 0.037 Uiso 1 1 calc R U
C2 C 0.56067(6) 0.3493(2) 0.38290(6) 0.0295(2) Uani 1 1 d . .
H2A H 0.6034 0.2492 0.3952 0.035 Uiso 1 1 calc R U
C3 C 0.51105(5) 0.3064(2) 0.40932(5) 0.0253(2) Uani 1 1 d . .
H3A H 0.5203 0.1756 0.4396 0.030 Uiso 1 1 calc R U
C4 C 0.44724(5) 0.45099(18) 0.39271(5) 0.02096(18) Uani 1 1 d . .
C5 C 0.39882(5) 0.40929(18) 0.42522(5) 0.02035(17) Uani 1 1 d . .
C6 C 0.34147(5) 0.56765(18) 0.40749(5) 0.02028(17) Uani 1 1 d . .
C7 C 0.27699(5) 0.65943(17) 0.41876(5) 0.01996(17) Uani 1 1 d . .
C8 C 0.23664(5) 0.63767(17) 0.45600(4) 0.01908(17) Uani 1 1 d . .
C9 C 0.25064(5) 0.45780(17) 0.50695(5) 0.01982(17) Uani 1 1 d . .
H9A H 0.2890 0.3401 0.5179 0.024 Uiso 1 1 calc R U
C10 C 0.20614(5) 0.46558(17) 0.53837(4) 0.01923(17) Uani 1 1 d . .
C11 C 0.18547(5) 0.35666(17) 0.58918(5) 0.01953(17) Uani 1 1 d . .
C12 C 0.20104(5) 0.18349(17) 0.63665(5) 0.01948(17) Uani 1 1 d . .
C13 C 0.15063(5) 0.18016(17) 0.66762(4) 0.01933(17) Uani 1 1 d . .
C14 C 0.15960(5) 0.00641(18) 0.71712(5) 0.02221(18) Uani 1 1 d . .
H14A H 0.2002 -0.1041 0.7312 0.027 Uiso 1 1 calc R U
C15 C 0.11079(6) -0.00663(19) 0.74557(5) 0.02451(19) Uani 1 1 d . .
H15A H 0.1179 -0.1255 0.7786 0.029 Uiso 1 1 calc R U
C16 C 0.05079(6) 0.15564(19) 0.72569(5) 0.02417(19) Uani 1 1 d . .
H16A H 0.0169 0.1456 0.7448 0.029 Uiso 1 1 calc R U
C17 C 0.04099(5) 0.32950(18) 0.67845(5) 0.02189(18) Uani 1 1 d . .
H17A H 0.0003 0.4391 0.6657 0.026 Uiso 1 1 calc R U
C18 C 0.08967(5) 0.34972(17) 0.64826(4) 0.01880(17) Uani 1 1 d . .
C19 C 0.07702(5) 0.53517(17) 0.59858(4) 0.01911(17) Uani 1 1 d . .
C20 C 0.12581(5) 0.53021(17) 0.57153(5) 0.01940(17) Uani 1 1 d . .
C21 C 0.14676(5) 0.64109(18) 0.52152(5) 0.01977(17) Uani 1 1 d . .
C22 C 0.13177(5) 0.81386(18) 0.47433(5) 0.02095(18) Uani 1 1 d . .
H22A H 0.0927 0.9279 0.4644 0.025 Uiso 1 1 calc R U
C23 C 0.17790(5) 0.81671(17) 0.43978(5) 0.01960(17) Uani 1 1 d . .
C24 C 0.16512(5) 0.99561(18) 0.39069(5) 0.02208(18) Uani 1 1 d . .
H24A H 0.1258 1.1083 0.3812 0.026 Uiso 1 1 calc R U
C25 C 0.20755(5) 1.01442(18) 0.35551(5) 0.02274(18) Uani 1 1 d . .
H25A H 0.1990 1.1372 0.3232 0.027 Uiso 1 1 calc R U
C26 C 0.26301(5) 0.84206(18) 0.37087(5) 0.02072(18) Uani 1 1 d . .
C27 C 0.32672(5) 0.75722(18) 0.35872(5) 0.02083(18) Uani 1 1 d . .
C28 C 0.36867(5) 0.80203(18) 0.32632(5) 0.02112(18) Uani 1 1 d . .
C29 C 0.43314(5) 0.64330(18) 0.34533(5) 0.02116(18) Uani 1 1 d . .
C30 C 0.48471(6) 0.6816(2) 0.31911(5) 0.0264(2) Uani 1 1 d . .
H30A H 0.4759 0.8078 0.2876 0.032 Uiso 1 1 calc R U
C31 C 0.41484(5) 0.21016(18) 0.47511(5) 0.02342(19) Uani 1 1 d . .
H31A H 0.3745 0.2016 0.4886 0.035 Uiso 1 1 calc R U
H31B H 0.4623 0.2424 0.5144 0.035 Uiso 1 1 calc R U
H31C H 0.4181 0.0561 0.4549 0.035 Uiso 1 1 calc R U
C32 C 0.26471(5) 0.00846(19) 0.65568(5) 0.02393(19) Uani 1 1 d . .
H32A H 0.2914 0.0407 0.6289 0.036 Uiso 1 1 calc R U
H32B H 0.2452 -0.1571 0.6473 0.036 Uiso 1 1 calc R U
H32C H 0.2991 0.0275 0.7032 0.036 Uiso 1 1 calc R U
C33 C 0.01527(5) 0.71727(18) 0.57859(5) 0.02239(18) Uani 1 1 d . .
H33A H 0.0158 0.8218 0.5434 0.034 Uiso 1 1 calc R U
H33B H 0.0225 0.8158 0.6175 0.034 Uiso 1 1 calc R U
H33C H -0.0329 0.6334 0.5618 0.034 Uiso 1 1 calc R U
C34 C 0.35131(6) 1.0018(2) 0.27628(5) 0.0253(2) Uani 1 1 d . .
H34A H 0.3081 1.0938 0.2736 0.038 Uiso 1 1 calc R U
H34B H 0.3398 0.9329 0.2323 0.038 Uiso 1 1 calc R U
H34C H 0.3946 1.1094 0.2902 0.038 Uiso 1 1 calc R U

loop_
_atom_site_aniso_label
_atom_site_aniso_U_11
_atom_site_aniso_U_22
_atom_site_aniso_U_33
_atom_site_aniso_U_23
_atom_site_aniso_U_13
_atom_site_aniso_U_12
C1 0.0257(5) 0.0398(6) 0.0319(5) -0.0052(4) 0.0183(4) -0.0010(4)
C2 0.0228(4) 0.0346(6) 0.0332(5) -0.0059(4) 0.0145(4) 0.0029(4)
C3 0.0220(4) 0.0269(5) 0.0268(4) -0.0037(4) 0.0108(4) 0.0015(4)
C4 0.0189(4) 0.0231(4) 0.0206(4) -0.0037(3) 0.0085(3) -0.0006(3)
C5 0.0189(4) 0.0223(4) 0.0199(4) -0.0019(3) 0.0087(3) -0.0007(3)
C6 0.0187(4) 0.0229(4) 0.0201(4) -0.0004(3) 0.0094(3) -0.0003(3)
C7 0.0177(4) 0.0210(4) 0.0209(4) 0.0006(3) 0.0083(3) 0.0014(3)
C8 0.0172(4) 0.0199(4) 0.0201(4) 0.0010(3) 0.0082(3) 0.0010(3)
C9 0.0178(4) 0.0207(4) 0.0212(4) 0.0019(3) 0.0089(3) 0.0029(3)
C10 0.0184(4) 0.0198(4) 0.0195(4) 0.0008(3) 0.0085(3) 0.0008(3)
C11 0.0181(4) 0.0212(4) 0.0204(4) -0.0007(3) 0.0095(3) 0.0006(3)
C12 0.0177(4) 0.0200(4) 0.0202(4) -0.0014(3) 0.0079(3) 0.0006(3)
C13 0.0189(4) 0.0192(4) 0.0192(4) -0.0013(3) 0.0078(3) -0.0010(3)
C14 0.0221(4) 0.0218(4) 0.0211(4) 0.0010(3) 0.0081(3) -0.0002(3)
C15 0.0267(4) 0.0251(5) 0.0216(4) 0.0014(4) 0.0107(4) -0.0029(4)
C16 0.0258(4) 0.0269(5) 0.0230(4) -0.0015(4) 0.0137(4) -0.0028(4)
C17 0.0214(4) 0.0234(4) 0.0230(4) -0.0019(3) 0.0118(3) -0.0003(3)
C18 0.0189(4) 0.0192(4) 0.0186(4) -0.0022(3) 0.0086(3) -0.0012(3)
C19 0.0184(4) 0.0189(4) 0.0200(4) -0.0013(3) 0.0085(3) 0.0007(3)
C20 0.0190(4) 0.0201(4) 0.0196(4) -0.0006(3) 0.0090(3) 0.0000(3)
C21 0.0182(4) 0.0213(4) 0.0206(4) -0.0003(3) 0.0093(3) 0.0012(3)
C22 0.0192(4) 0.0213(4) 0.0232(4) 0.0009(3) 0.0102(3) 0.0030(3)
C23 0.0179(4) 0.0199(4) 0.0206(4) 0.0005(3) 0.0083(3) 0.0011(3)
C24 0.0205(4) 0.0214(4) 0.0246(4) 0.0031(3) 0.0103(3) 0.0036(3)
C25 0.0224(4) 0.0227(4) 0.0235(4) 0.0042(3) 0.0105(3) 0.0019(3)
C26 0.0193(4) 0.0231(4) 0.0205(4) 0.0008(3) 0.0096(3) -0.0001(3)
C27 0.0185(4) 0.0239(4) 0.0200(4) 0.0002(3) 0.0084(3) 0.0006(3)
C28 0.0202(4) 0.0240(4) 0.0194(4) -0.0017(3) 0.0091(3) -0.0017(3)
C29 0.0196(4) 0.0251(5) 0.0198(4) -0.0032(3) 0.0097(3) -0.0014(3)
C30 0.0255(4) 0.0323(5) 0.0248(4) -0.0025(4) 0.0144(4) -0.0021(4)
C31 0.0233(4) 0.0225(4) 0.0250(4) 0.0011(3) 0.0113(3) 0.0030(3)
C32 0.0224(4) 0.0238(5) 0.0256(4) 0.0019(4) 0.0107(3) 0.0042(3)
C33 0.0202(4) 0.0231(4) 0.0244(4) 0.0005(3) 0.0104(3) 0.0025(3)
C34 0.0254(4) 0.0281(5) 0.0233(4) 0.0022(4) 0.0117(4) -0.0011(4)

loop_
_atom_type_symbol
_atom_type_description
_atom_type_scat_dispersion_real
_atom_type_scat_dispersion_imag
_atom_type_scat_source
C C 0.0040 0.0020 'XDISP Program in WinGX S.Brennan & P.L.Cowan Rev.Sci.Instrum.63,850 1992'
H H 0.0000 0.0000 'XDISP Program in WinGX S.Brennan & P.L.Cowan Rev.Sci.Instrum.63,850 1992'

loop_
_geom_angle_atom_site_label_1
_geom_angle_atom_site_label_2
_geom_angle_atom_site_label_3
_geom_angle
C30 C1 C2 120.09(10)
C30 C1 H1A 120.0
C2 C1 H1A 120.0
C3 C2 C1 119.85(10)
C3 C2 H2A 120.1
C1 C2 H2A 120.1
C2 C3 C4 121.89(10)
C2 C3 H3A 119.1
C4 C3 H3A 119.1
C3 C4 C29 118.13(9)
C3 C4 C5 120.09(9)
C29 C4 C5 121.75(8)
C6 C5 C4 114.42(9)
C6 C5 C31 124.48(8)
C4 C5 C31 121.07(8)
C5 C6 C27 123.49(8)
C5 C6 C7 147.61(9)
C27 C6 C7 88.82(7)
C8 C7 C26 122.89(8)
C8 C7 C6 146.45(9)
C26 C7 C6 90.54(7)
C7 C8 C9 124.66(8)
C7 C8 C23 114.15(8)
C9 C8 C23 121.19(8)
C10 C9 C8 116.43(8)
C10 C9 H9A 121.8
C8 C9 H9A 121.8
C9 C10 C21 122.50(8)
C9 C10 C11 147.73(9)
C21 C10 C11 89.74(7)
C12 C11 C20 123.82(8)
C12 C11 C10 146.24(9)
C20 C11 C10 89.94(7)
C11 C12 C13 114.47(8)
C11 C12 C32 123.09(8)
C13 C12 C32 122.44(8)
C14 C13 C18 118.14(8)
C14 C13 C12 120.48(8)
C18 C13 C12 121.38(8)
C15 C14 C13 121.67(9)
C15 C14 H14A 119.2
C13 C14 H14A 119.2
C14 C15 C16 119.99(9)
C14 C15 H15A 120.0
C16 C15 H15A 120.0
C17 C16 C15 119.96(9)
C17 C16 H16A 120.0
C15 C16 H16A 120.0
C16 C17 C18 121.90(9)
C16 C17 H17A 119.0
C18 C17 H17A 119.0
C17 C18 C13 118.32(8)
C17 C18 C19 119.97(8)
C13 C18 C19 121.71(8)
C20 C19 C18 114.35(8)
C20 C19 C33 122.72(8)
C18 C19 C33 122.92(8)
C19 C20 C11 124.22(8)
C19 C20 C21 145.49(9)
C11 C20 C21 90.26(7)
C22 C21 C10 123.16(8)
C22 C21 C20 146.78(9)
C10 C21 C20 90.05(7)
C21 C22 C23 116.89(8)
C21 C22 H22A 121.6
C23 C22 H22A 121.6
C24 C23 C22 119.04(8)
C24 C23 C8 121.14(8)
C22 C23 C8 119.82(8)
C25 C24 C23 123.03(9)
C25 C24 H24A 118.5
C23 C24 H24A 118.5
C26 C25 C24 115.47(9)
C26 C25 H25A 122.3
C24 C25 H25A 122.3
C25 C26 C7 123.30(8)
C25 C26 C27 145.68(9)
C7 C26 C27 90.94(8)
C28 C27 C6 124.74(9)
C28 C27 C26 145.41(9)
C6 C27 C26 89.69(7)
C27 C28 C29 114.35(9)
C27 C28 C34 122.82(9)
C29 C28 C34 122.82(8)
C30 C29 C4 118.54(9)
C30 C29 C28 120.23(9)
C4 C29 C28 121.19(8)
C1 C30 C29 121.46(10)
C1 C30 H30A 119.3
C29 C30 H30A 119.3
C5 C31 H31A 109.5
C5 C31 H31B 109.5
H31A C31 H31B 109.5
C5 C31 H31C 109.5
H31A C31 H31C 109.5
H31B C31 H31C 109.5
C12 C32 H32A 109.5
C12 C32 H32B 109.5
H32A C32 H32B 109.5
C12 C32 H32C 109.5
H32A C32 H32C 109.5
H32B C32 H32C 109.5
C19 C33 H33A 109.5
C19 C33 H33B 109.5
H33A C33 H33B 109.5
C19 C33 H33C 109.5
H33A C33 H33C 109.5
H33B C33 H33C 109.5
C28 C34 H34A 109.5
C28 C34 H34B 109.5
H34A C34 H34B 109.5
C28 C34 H34C 109.5
H34A C34 H34C 109.5
H34B C34 H34C 109.5

loop_
_geom_bond_atom_site_label_1
_geom_bond_atom_site_label_2
_geom_bond_distance
C1 C30 1.3819(15)
C1 C2 1.3939(17)
C1 H1A 0.9500
C2 C3 1.3819(14)
C2 H2A 0.9500
C3 C4 1.4076(13)
C3 H3A 0.9500
C4 C29 1.4371(14)
C4 C5 1.4642(13)
C5 C6 1.3536(13)
C5 C31 1.4965(14)
C6 C27 1.4446(13)
C6 C7 1.5070(13)
C7 C8 1.3983(12)
C7 C26 1.4058(13)
C8 C9 1.4421(13)
C8 C23 1.4527(13)
C9 C10 1.3573(12)
C9 H9A 0.9500
C10 C21 1.4470(13)
C10 C11 1.4968(13)
C11 C12 1.3581(13)
C11 C20 1.4418(13)
C12 C13 1.4546(12)
C12 C32 1.5015(13)
C13 C14 1.4149(13)
C13 C18 1.4423(13)
C14 C15 1.3834(14)
C14 H14A 0.9500
C15 C16 1.4019(15)
C15 H15A 0.9500
C16 C17 1.3757(14)
C16 H16A 0.9500
C17 C18 1.4139(12)
C17 H17A 0.9500
C18 C19 1.4483(13)
C19 C20 1.3572(12)
C19 C33 1.4984(13)
C20 C21 1.4889(13)
C21 C22 1.3538(13)
C22 C23 1.4424(13)
C22 H22A 0.9500
C23 C24 1.4132(13)
C24 C25 1.3937(13)
C24 H24A 0.9500
C25 C26 1.3841(13)
C25 H25A 0.9500
C26 C27 1.4911(13)
C27 C28 1.3524(13)
C28 C29 1.4571(13)
C28 C34 1.4984(14)
C29 C30 1.4103(13)
C30 H30A 0.9500
C31 H31A 0.9800
C31 H31B 0.9800
C31 H31C 0.9800
C32 H32A 0.9800
C32 H32B 0.9800
C32 H32C 0.9800
C33 H33A 0.9800
C33 H33B 0.9800
C33 H33C 0.9800
C34 H34A 0.9800
C34 H34B 0.9800
C34 H34C 0.9800
